data_4133186
loop_
_publ_author_name
'Linnenberg, Oliver'
'Moors, Marco'
'Notario-Est\'evez, Almudena'
'L\'opez, Xavier'
'de Graaf, Coen'
'Peter, Sophia'
'Baeumer, Christoph'
'Waser, Rainer'
'Monakhov, Kirill Yu'

_publ_section_title
;
 Addressing Multiple Resistive States of Polyoxovanadates: Conductivity as
 a Function of Individual Molecular Redox States.
;
_journal_issue 48
_journal_name_full 'Journal of the American Chemical Society'
_journal_page_first 16635
_journal_page_last 16640
_journal_paper_doi 10.1021/jacs.8b08780
_journal_volume 140
_journal_year 2018
_chemical_formula_moiety 'C22 H26 O19 S2 V6, 2(C16 H36 N)'
_chemical_formula_sum 'C54 H98 N2 O19 S2 V6'
_chemical_formula_weight 1449.10
_space_group_crystal_system monoclinic
_space_group_IT_number 14
_space_group_name_Hall '-P 2ybc'
_space_group_name_H-M_alt 'P 1 21/c 1'
_atom_sites_solution_hydrogens geom
_audit_creation_method SHELXL-2014/7
_cell_angle_alpha 90
_cell_angle_beta 90.571(3)
_cell_angle_gamma 90
_cell_formula_units_Z 2
_cell_length_a 10.7421(15)
_cell_length_b 18.328(3)
_cell_length_c 16.454(2)
_cell_measurement_reflns_used 2529
_cell_measurement_temperature 100(2)
_cell_measurement_theta_max 20.76
_cell_measurement_theta_min 2.20
_cell_volume 3239.3(8)
_computing_cell_refinement 'SAINT v8.34A (Bruker, 2013)'
_computing_data_reduction 'SAINT v8.34A (Bruker, 2013)'
_computing_molecular_graphics 'Olex2 (Dolomanov et al., 2009)'
_computing_structure_refinement 'SHELXL-2014/7 (Sheldrick, 2014)'
_computing_structure_solution 'ShelXS (Sheldrick, 2008)'
_diffrn_ambient_temperature 100(2)
_diffrn_measured_fraction_theta_full 1.000
_diffrn_measured_fraction_theta_max 0.997
_diffrn_measurement_device_type 'Bruker APEX CCD'
_diffrn_measurement_method '\w scans'
_diffrn_radiation_monochromator 'multilayer optics'
_diffrn_radiation_type MoK\a
_diffrn_radiation_wavelength 0.71073
_diffrn_reflns_av_R_equivalents 0.1023
_diffrn_reflns_av_unetI/netI 0.0786
_diffrn_reflns_Laue_measured_fraction_full 1.000
_diffrn_reflns_Laue_measured_fraction_max 0.997
_diffrn_reflns_limit_h_max 13
_diffrn_reflns_limit_h_min -13
_diffrn_reflns_limit_k_max 23
_diffrn_reflns_limit_k_min -22
_diffrn_reflns_limit_l_max 20
_diffrn_reflns_limit_l_min -20
_diffrn_reflns_number 39925
_diffrn_reflns_point_group_measured_fraction_full 1.000
_diffrn_reflns_point_group_measured_fraction_max 0.997
_diffrn_reflns_theta_full 25.242
_diffrn_reflns_theta_max 26.508
_diffrn_reflns_theta_min 2.198
_exptl_absorpt_coefficient_mu 0.963
_exptl_absorpt_correction_T_max 0.7454
_exptl_absorpt_correction_T_min 0.4385
_exptl_absorpt_correction_type multi-scan
_exptl_absorpt_process_details
'SADABS-2008/1 (Bruker,2008) was used for absorption correction. wR2(int) was 0.1995 before and 0.0733 after correction. The Ratio of minimum to maximum transmission is 0.5883. The \l/2 correction factor is 0.0015.'
_exptl_crystal_colour red
_exptl_crystal_density_diffrn 1.486
_exptl_crystal_description block
_exptl_crystal_F_000 1516
_exptl_crystal_size_max 0.33
_exptl_crystal_size_mid 0.17
_exptl_crystal_size_min 0.16
_refine_diff_density_max 1.280
_refine_diff_density_min -0.405
_refine_diff_density_rms 0.080
_refine_ls_extinction_method none
_refine_ls_goodness_of_fit_ref 0.958
_refine_ls_hydrogen_treatment constr
_refine_ls_matrix_type full
_refine_ls_number_parameters 380
_refine_ls_number_reflns 6702
_refine_ls_number_restraints 0
_refine_ls_restrained_S_all 0.958
_refine_ls_R_factor_all 0.0676
_refine_ls_R_factor_gt 0.0428
_refine_ls_shift/su_max 0.001
_refine_ls_shift/su_mean 0.000
_refine_ls_structure_factor_coef Fsqd
_refine_ls_weighting_details 'w=1/[\s^2^(Fo^2^)+(0.0570P)^2^] where P=(Fo^2^+2Fc^2^)/3'
_refine_ls_weighting_scheme calc
_refine_ls_wR_factor_gt 0.1088
_refine_ls_wR_factor_ref 0.1141
_reflns_Friedel_coverage 0.000
_reflns_number_gt 4532
_reflns_number_total 6702
_reflns_threshold_expression 'I > 2\s(I)'
_cod_data_source_file ja8b08780_si_005.cif
_cod_data_source_block 5
_cod_original_cell_volume 3239.4(8)
_cod_original_sg_symbol_H-M 'P 21/c'
_cod_database_code 4133186
_shelx_shelxl_version_number 2014/7
_shelx_space_group_comment
;
The symmetry employed for this shelxl refinement is uniquely defined
by the following loop, which should always be used as a source of
symmetry information in preference to the above space-group names.
They are only intended as comments.
;

loop_
_space_group_symop_operation_xyz
'x, y, z'
'-x, y+1/2, -z+1/2'
'-x, -y, -z'
'x, -y-1/2, z-1/2'

loop_
_atom_site_label
_atom_site_type_symbol
_atom_site_fract_x
_atom_site_fract_y
_atom_site_fract_z
_atom_site_U_iso_or_equiv
_atom_site_adp_type
_atom_site_occupancy
_atom_site_site_symmetry_order
_atom_site_calc_flag
_atom_site_refinement_flags_posn
_atom_site_refinement_flags_adp
_atom_site_refinement_flags_occupancy
_atom_site_disorder_assembly
_atom_site_disorder_group
V1 V 0.67512(5) 0.01429(3) 0.57345(3) 0.01636(14) Uani 1 1 d . . . . .
V2 V 0.40378(5) -0.00395(3) 0.62092(3) 0.01607(14) Uani 1 1 d . . . . .
V3 V 0.50059(5) 0.12132(3) 0.49235(3) 0.01632(14) Uani 1 1 d . . . . .
S4 S 0.90215(9) -0.26227(5) 0.44568(7) 0.0473(3) Uani 1 1 d . . . . .
O1 O 0.66247(18) -0.09315(10) 0.56412(11) 0.0158(5) Uani 1 1 d . . . . .
O2 O 0.5677(2) 0.01306(10) 0.65568(11) 0.0197(5) Uani 1 1 d . . . . .
O3 O 0.5000 0.0000 0.5000 0.0127(6) Uani 1 2 d S . P . .
O4 O 0.40229(18) 0.10480(10) 0.59279(11) 0.0153(5) Uani 1 1 d . . . . .
O5 O 0.73875(18) 0.00565(10) 0.45769(11) 0.0160(5) Uani 1 1 d . . . . .
O6 O 0.64231(18) 0.11219(10) 0.54849(11) 0.0174(5) Uani 1 1 d . . . . .
O7 O 0.47791(19) 0.20766(10) 0.48685(12) 0.0206(5) Uani 1 1 d . . . . .
O8 O 0.8097(2) 0.01893(11) 0.61572(12) 0.0228(5) Uani 1 1 d . . . . .
O9 O 0.3244(2) 0.00264(10) 0.70247(12) 0.0212(5) Uani 1 1 d . . . . .
O10 O 0.42581(19) -0.09928(10) 0.60707(11) 0.0192(5) Uani 1 1 d . . . . .
N11 N 0.3557(2) -0.30319(12) 0.70308(14) 0.0168(6) Uani 1 1 d . . . . .
C12 C 0.8123(3) -0.12165(16) 0.45662(18) 0.0183(7) Uani 1 1 d . . . . .
C13 C 1.2740(3) -0.37858(18) 0.44380(19) 0.0295(8) Uani 1 1 d . . . . .
H13 H 1.3489 -0.4040 0.4434 0.035 Uiso 1 1 calc R U . . .
C14 C 1.0507(3) -0.30238(17) 0.44435(19) 0.0231(8) Uani 1 1 d . . . . .
C15 C 0.7701(3) -0.13470(16) 0.54504(18) 0.0216(7) Uani 1 1 d . . . . .
H15A H 0.7523 -0.1861 0.5525 0.026 Uiso 1 1 calc R U . . .
H15B H 0.8373 -0.1216 0.5821 0.026 Uiso 1 1 calc R U . . .
C16 C 0.4387(3) -0.33893(16) 0.64106(17) 0.0200(7) Uani 1 1 d . . . . .
H16A H 0.4901 -0.3016 0.6165 0.024 Uiso 1 1 calc R U . . .
H16B H 0.3866 -0.3596 0.5984 0.024 Uiso 1 1 calc R U . . .
C17 C 1.1618(3) -0.41608(18) 0.44031(19) 0.0301(9) Uani 1 1 d . . . . .
H17 H 1.1616 -0.4668 0.4374 0.036 Uiso 1 1 calc R U . . .
C18 C 1.1640(3) -0.26512(17) 0.44748(17) 0.0209(7) Uani 1 1 d . . . . .
H18 H 1.1653 -0.2144 0.4493 0.025 Uiso 1 1 calc R U . . .
C19 C 0.8444(3) -0.04109(15) 0.44355(18) 0.0203(7) Uani 1 1 d . . . . .
H19A H 0.9118 -0.0274 0.4801 0.024 Uiso 1 1 calc R U . . .
H19B H 0.8728 -0.0342 0.3883 0.024 Uiso 1 1 calc R U . . .
C20 C 1.2739(3) -0.30389(17) 0.44780(17) 0.0232(8) Uani 1 1 d . . . . .
H20 H 1.3492 -0.2790 0.4508 0.028 Uiso 1 1 calc R U . . .
C21 C 0.7108(3) -0.14553(16) 0.39605(18) 0.0208(7) Uani 1 1 d . . . . .
H21A H 0.7402 -0.1383 0.3411 0.025 Uiso 1 1 calc R U . . .
H21B H 0.6940 -0.1971 0.4032 0.025 Uiso 1 1 calc R U . . .
C22 C 0.2110(3) -0.19153(15) 0.71306(17) 0.0190(7) Uani 1 1 d . . . . .
H22A H 0.2682 -0.1576 0.7389 0.023 Uiso 1 1 calc R U . . .
H22B H 0.1689 -0.2187 0.7553 0.023 Uiso 1 1 calc R U . . .
C23 C 0.2830(3) -0.24394(15) 0.65885(17) 0.0177(7) Uani 1 1 d . . . . .
H23A H 0.2246 -0.2671 0.6217 0.021 Uiso 1 1 calc R U . . .
H23B H 0.3407 -0.2157 0.6265 0.021 Uiso 1 1 calc R U . . .
C24 C 0.9332(3) -0.16494(15) 0.4425(2) 0.0243(8) Uani 1 1 d . . . . .
H24A H 0.9941 -0.1524 0.4841 0.029 Uiso 1 1 calc R U . . .
H24B H 0.9673 -0.1521 0.3901 0.029 Uiso 1 1 calc R U . . .
C25 C 1.0515(3) -0.37866(17) 0.44110(19) 0.0288(8) Uani 1 1 d . . . . .
H25 H 0.9766 -0.4041 0.4395 0.035 Uiso 1 1 calc R U . . .
C26 C 0.4323(3) -0.27149(16) 0.77246(17) 0.0222(7) Uani 1 1 d . . . . .
H26A H 0.4709 -0.3113 0.8024 0.027 Uiso 1 1 calc R U . . .
H26B H 0.3769 -0.2463 0.8093 0.027 Uiso 1 1 calc R U . . .
C27 C 0.2655(3) -0.35840(16) 0.73959(19) 0.0257(8) Uani 1 1 d . . . . .
H27A H 0.3123 -0.3910 0.7749 0.031 Uiso 1 1 calc R U . . .
H27B H 0.2066 -0.3323 0.7731 0.031 Uiso 1 1 calc R U . . .
C28 C 0.5722(3) -0.16779(17) 0.81594(19) 0.0306(9) Uani 1 1 d . . . . .
H28A H 0.5034 -0.1356 0.8286 0.037 Uiso 1 1 calc R U . . .
H28B H 0.5906 -0.1968 0.8639 0.037 Uiso 1 1 calc R U . . .
C29 C 0.1154(3) -0.14955(16) 0.66153(18) 0.0207(7) Uani 1 1 d . . . . .
H29A H 0.1578 -0.1238 0.6184 0.025 Uiso 1 1 calc R U . . .
H29B H 0.0576 -0.1837 0.6366 0.025 Uiso 1 1 calc R U . . .
C30 C 0.0436(3) -0.09524(17) 0.71277(19) 0.0279(8) Uani 1 1 d . . . . .
H30A H -0.0173 -0.0709 0.6794 0.042 Uiso 1 1 calc R U . . .
H30B H 0.1002 -0.0599 0.7353 0.042 Uiso 1 1 calc R U . . .
H30C H 0.0026 -0.1206 0.7560 0.042 Uiso 1 1 calc R U . . .
C31 C 0.1928(3) -0.40429(19) 0.6781(2) 0.0385(10) Uani 1 1 d . . . . .
H31A H 0.1869 -0.3774 0.6275 0.046 Uiso 1 1 calc R U . . .
H31B H 0.2393 -0.4486 0.6677 0.046 Uiso 1 1 calc R U . . .
C32 C 0.5808(4) -0.44202(18) 0.6049(2) 0.0355(9) Uani 1 1 d . . . . .
H32A H 0.6336 -0.4798 0.6280 0.043 Uiso 1 1 calc R U . . .
H32B H 0.5145 -0.4659 0.5746 0.043 Uiso 1 1 calc R U . . .
C33 C 0.6857(4) -0.1223(2) 0.7946(2) 0.0443(11) Uani 1 1 d . . . . .
H33A H 0.6683 -0.0944 0.7465 0.067 Uiso 1 1 calc R U . . .
H33B H 0.7552 -0.1540 0.7851 0.067 Uiso 1 1 calc R U . . .
H33C H 0.7052 -0.0899 0.8388 0.067 Uiso 1 1 calc R U . . .
C34 C 0.5234(3) -0.39869(17) 0.67411(17) 0.0248(8) Uani 1 1 d . . . . .
H34A H 0.4758 -0.4312 0.7084 0.030 Uiso 1 1 calc R U . . .
H34B H 0.5890 -0.3770 0.7071 0.030 Uiso 1 1 calc R U . . .
C37 C 0.5339(3) -0.21846(17) 0.74597(18) 0.0247(8) Uani 1 1 d . . . . .
H37A H 0.5036 -0.1895 0.7006 0.030 Uiso 1 1 calc R U . . .
H37B H 0.6059 -0.2458 0.7280 0.030 Uiso 1 1 calc R U . . .
C39 C 0.6568(4) -0.3973(2) 0.5467(2) 0.0534(12) Uani 1 1 d . . . . .
H39A H 0.6934 -0.4289 0.5070 0.080 Uiso 1 1 calc R U . . .
H39B H 0.7214 -0.3722 0.5762 0.080 Uiso 1 1 calc R U . . .
H39C H 0.6040 -0.3624 0.5199 0.080 Uiso 1 1 calc R U . . .
C40 C 0.0634(5) -0.4249(3) 0.7041(3) 0.0790(18) Uani 1 1 d . . . . .
H40A H 0.0653 -0.4778 0.7066 0.095 Uiso 0.25 1 calc R U P A 1
H40B H 0.0593 -0.4087 0.7602 0.095 Uiso 0.25 1 calc R U P A 1
H40C H 0.0666 -0.4424 0.7597 0.095 Uiso 0.75 1 calc R U P B 2
H40D H 0.0334 -0.4645 0.6701 0.095 Uiso 0.75 1 calc R U P B 2
C1 C -0.0441(19) -0.4105(11) 0.6752(11) 0.065(5) Uiso 0.25 1 d . . P C 1
H1A H -0.0558 -0.3586 0.6738 0.097 Uiso 0.25 1 calc R U P C 1
H1B H -0.1064 -0.4322 0.7090 0.097 Uiso 0.25 1 calc R U P C 1
H1C H -0.0513 -0.4298 0.6212 0.097 Uiso 0.25 1 calc R U P C 1
C1A C -0.0262(6) -0.3628(3) 0.6986(4) 0.0551(16) Uiso 0.75 1 d . . P C 2
H1AA H 0.0034 -0.3231 0.7317 0.083 Uiso 0.75 1 calc R U P C 2
H1AB H -0.1063 -0.3783 0.7175 0.083 Uiso 0.75 1 calc R U P C 2
H1AC H -0.0334 -0.3470 0.6431 0.083 Uiso 0.75 1 calc R U P C 2

loop_
_atom_site_aniso_label
_atom_site_aniso_U_11
_atom_site_aniso_U_22
_atom_site_aniso_U_33
_atom_site_aniso_U_23
_atom_site_aniso_U_13
_atom_site_aniso_U_12
V1 0.0176(3) 0.0171(3) 0.0142(3) -0.0039(2) -0.0075(2) 0.0003(2)
V2 0.0204(3) 0.0164(3) 0.0113(3) 0.0001(2) -0.0037(2) -0.0005(2)
V3 0.0190(3) 0.0126(3) 0.0173(3) 0.0004(2) -0.0038(2) -0.0018(2)
S4 0.0195(6) 0.0208(5) 0.1017(9) -0.0116(5) -0.0008(5) 0.0021(4)
O1 0.0153(12) 0.0160(11) 0.0161(11) -0.0005(8) -0.0056(9) 0.0036(9)
O2 0.0217(13) 0.0232(12) 0.0140(11) -0.0022(9) -0.0063(9) 0.0039(10)
O3 0.0167(16) 0.0119(14) 0.0093(14) -0.0007(11) -0.0059(12) -0.0021(12)
O4 0.0133(12) 0.0156(10) 0.0170(11) -0.0024(8) -0.0049(9) 0.0011(9)
O5 0.0132(12) 0.0166(11) 0.0181(11) -0.0027(8) -0.0042(9) 0.0006(9)
O6 0.0154(12) 0.0154(11) 0.0214(11) -0.0055(8) -0.0038(9) -0.0023(9)
O7 0.0213(13) 0.0153(11) 0.0251(12) 0.0014(9) -0.0025(10) -0.0015(9)
O8 0.0247(14) 0.0236(12) 0.0198(12) -0.0074(9) -0.0098(10) 0.0020(10)
O9 0.0233(13) 0.0242(12) 0.0162(11) -0.0020(9) -0.0016(9) -0.0024(10)
O10 0.0239(13) 0.0166(11) 0.0172(11) 0.0043(8) -0.0011(9) -0.0003(9)
N11 0.0197(15) 0.0165(13) 0.0141(13) 0.0053(10) -0.0026(11) 0.0035(11)
C12 0.0154(18) 0.0197(16) 0.0198(16) -0.0039(13) -0.0040(13) -0.0013(14)
C13 0.027(2) 0.033(2) 0.0283(19) -0.0066(15) -0.0054(16) 0.0105(17)
C14 0.020(2) 0.0250(18) 0.0247(18) -0.0031(14) -0.0008(14) 0.0046(15)
C15 0.0200(19) 0.0203(17) 0.0245(18) -0.0032(13) -0.0048(14) 0.0038(14)
C16 0.026(2) 0.0209(17) 0.0133(16) 0.0016(12) 0.0023(13) 0.0024(14)
C17 0.036(2) 0.0216(18) 0.032(2) -0.0041(15) -0.0056(17) 0.0099(17)
C18 0.024(2) 0.0228(17) 0.0160(16) -0.0033(13) -0.0017(14) -0.0003(15)
C19 0.0168(19) 0.0197(17) 0.0242(18) -0.0040(13) -0.0054(14) 0.0017(14)
C20 0.0182(19) 0.036(2) 0.0153(16) -0.0007(14) -0.0018(14) -0.0023(16)
C21 0.0175(19) 0.0200(16) 0.0247(17) -0.0059(13) -0.0051(14) 0.0028(14)
C22 0.0210(19) 0.0193(16) 0.0168(16) 0.0037(13) -0.0026(14) 0.0016(14)
C23 0.0185(18) 0.0198(16) 0.0147(15) 0.0072(12) -0.0040(13) 0.0002(14)
C24 0.0196(19) 0.0206(17) 0.033(2) -0.0028(14) -0.0049(15) 0.0006(14)
C25 0.028(2) 0.0261(19) 0.032(2) -0.0058(15) -0.0013(16) -0.0008(16)
C26 0.027(2) 0.0252(18) 0.0142(16) 0.0008(13) -0.0078(14) 0.0070(15)
C27 0.031(2) 0.0197(17) 0.0268(18) 0.0090(14) 0.0076(16) 0.0002(15)
C28 0.039(2) 0.0240(18) 0.028(2) 0.0016(14) -0.0141(17) 0.0049(17)
C29 0.022(2) 0.0204(17) 0.0201(17) 0.0023(13) -0.0068(14) 0.0010(14)
C30 0.020(2) 0.0312(19) 0.0322(19) 0.0029(15) -0.0051(16) 0.0049(16)
C31 0.037(2) 0.0248(19) 0.054(2) 0.0137(17) -0.0106(19) -0.0093(18)
C32 0.046(3) 0.034(2) 0.026(2) -0.0013(15) 0.0028(17) 0.0202(18)
C33 0.051(3) 0.043(2) 0.039(2) 0.0076(18) -0.022(2) -0.015(2)
C34 0.034(2) 0.0248(18) 0.0156(16) 0.0057(13) 0.0006(15) 0.0095(16)
C37 0.026(2) 0.0292(18) 0.0186(17) 0.0018(14) -0.0065(14) 0.0050(15)
C39 0.059(3) 0.064(3) 0.038(2) 0.015(2) 0.019(2) 0.033(2)
C40 0.068(4) 0.126(5) 0.043(3) 0.041(3) -0.018(3) -0.054(3)

loop_
_atom_type_symbol
_atom_type_description
_atom_type_scat_dispersion_real
_atom_type_scat_dispersion_imag
_atom_type_scat_source
C C 0.0033 0.0016 'International Tables Vol C Tables 4.2.6.8 and 6.1.1.4'
H H 0.0000 0.0000 'International Tables Vol C Tables 4.2.6.8 and 6.1.1.4'
N N 0.0061 0.0033 'International Tables Vol C Tables 4.2.6.8 and 6.1.1.4'
O O 0.0106 0.0060 'International Tables Vol C Tables 4.2.6.8 and 6.1.1.4'
S S 0.1246 0.1234 'International Tables Vol C Tables 4.2.6.8 and 6.1.1.4'
V V 0.3005 0.5294 'International Tables Vol C Tables 4.2.6.8 and 6.1.1.4'

loop_
_geom_angle_atom_site_label_1
_geom_angle_atom_site_label_2
_geom_angle_atom_site_label_3
_geom_angle
_geom_angle_site_symmetry_1
_geom_angle_site_symmetry_3
O8 V1 O2 105.00(10) . .
O8 V1 O6 102.22(10) . .
O2 V1 O6 93.25(9) . .
O8 V1 O1 98.48(9) . .
O2 V1 O1 90.10(8) . .
O6 V1 O1 157.38(8) . .
O8 V1 O5 95.76(10) . .
O2 V1 O5 158.84(9) . .
O6 V1 O5 86.19(8) . .
O1 V1 O5 82.74(7) . .
O8 V1 O3 172.04(8) . .
O2 V1 O3 82.07(7) . .
O6 V1 O3 80.71(6) . .
O1 V1 O3 77.60(6) . .
O5 V1 O3 76.95(6) . .
O8 V1 V3 135.46(8) . .
O2 V1 V3 86.57(7) . .
O6 V1 V3 33.40(6) . .
O1 V1 V3 124.81(6) . .
O5 V1 V3 81.35(6) . .
O3 V1 V3 47.359(15) . .
O8 V1 V2 139.26(8) . .
O2 V1 V2 34.63(6) . .
O6 V1 V2 89.02(6) . .
O1 V1 V2 81.11(6) . .
O5 V1 V2 124.25(6) . .
O3 V1 V2 47.522(16) . .
V3 V1 V2 65.937(19) . .
O9 V2 O10 104.73(10) . .
O9 V2 O2 103.80(10) . .
O10 V2 O2 94.41(9) . .
O9 V2 O5 97.64(10) . 3_656
O10 V2 O5 90.22(8) . 3_656
O2 V2 O5 156.09(9) . 3_656
O9 V2 O4 96.49(9) . .
O10 V2 O4 158.26(8) . .
O2 V2 O4 84.96(8) . .
O5 V2 O4 82.20(8) 3_656 .
O9 V2 O3 172.10(8) . .
O10 V2 O3 81.69(6) . .
O2 V2 O3 79.98(6) . .
O5 V2 O3 77.51(6) 3_656 .
O4 V2 O3 76.79(5) . .
O9 V2 V3 139.02(7) . 3_656
O10 V2 V3 34.69(6) . 3_656
O2 V2 V3 89.00(6) . 3_656
O5 V2 V3 81.54(6) 3_656 3_656
O4 V2 V3 123.64(6) . 3_656
O3 V2 V3 47.048(14) . 3_656
O9 V2 V1 136.55(8) . .
O10 V2 V1 86.91(7) . .
O2 V2 V1 32.84(6) . .
O5 V2 V1 124.48(6) 3_656 .
O4 V2 V1 80.81(6) . .
O3 V2 V1 47.209(14) . .
V3 V2 V1 65.733(18) 3_656 .
O7 V3 O6 104.51(10) . .
O7 V3 O10 103.26(9) . 3_656
O6 V3 O10 93.83(9) . 3_656
O7 V3 O4 96.62(9) . .
O6 V3 O4 90.74(8) . .
O10 V3 O4 157.75(9) 3_656 .
O7 V3 O1 95.44(9) . 3_656
O6 V3 O1 159.69(9) . 3_656
O10 V3 O1 85.15(8) 3_656 3_656
O4 V3 O1 83.09(8) . 3_656
O7 V3 O3 171.10(8) . .
O6 V3 O3 83.10(6) . .
O10 V3 O3 80.51(6) 3_656 .
O4 V3 O3 78.44(6) . .
O1 V3 O3 76.72(6) 3_656 .
O7 V3 V1 139.50(8) . .
O6 V3 V1 35.39(6) . .
O10 V3 V1 88.86(6) 3_656 .
O4 V3 V1 82.32(6) . .
O1 V3 V1 124.32(6) 3_656 .
O3 V3 V1 47.751(14) . .
O7 V3 V2 135.86(7) . 3_656
O6 V3 V2 87.65(6) . 3_656
O10 V3 V2 32.80(6) 3_656 3_656
O4 V3 V2 125.97(6) . 3_656
O1 V3 V2 80.51(6) 3_656 3_656
O3 V3 V2 47.750(14) . 3_656
V1 V3 V2 66.270(18) . 3_656
C14 S4 C24 104.10(15) . .
C15 O1 V1 119.62(17) . .
C15 O1 V3 117.39(17) . 3_656
V1 O1 V3 110.17(9) . 3_656
V1 O2 V2 112.53(10) . .
V3 O3 V3 180.0 . 3_656
V3 O3 V1 84.890(18) . .
V3 O3 V1 95.109(18) 3_656 .
V3 O3 V1 95.109(18) . 3_656
V3 O3 V1 84.892(18) 3_656 3_656
V1 O3 V1 180.00(2) . 3_656
V3 O3 V2 85.202(17) . 3_656
V3 O3 V2 94.798(17) 3_656 3_656
V1 O3 V2 94.73(2) . 3_656
V1 O3 V2 85.27(2) 3_656 3_656
V3 O3 V2 94.797(17) . .
V3 O3 V2 85.203(17) 3_656 .
V1 O3 V2 85.27(2) . .
V1 O3 V2 94.73(2) 3_656 .
V2 O3 V2 180.0 3_656 .
C21 O4 V3 118.81(17) 3_656 .
C21 O4 V2 118.75(17) 3_656 .
V3 O4 V2 109.42(9) . .
C19 O5 V2 119.08(16) . 3_656
C19 O5 V1 117.96(17) . .
V2 O5 V1 110.19(9) 3_656 .
V3 O6 V1 111.21(10) . .
V2 O10 V3 112.51(10) . 3_656
C16 N11 C26 110.8(2) . .
C16 N11 C23 106.9(2) . .
C26 N11 C23 111.1(2) . .
C16 N11 C27 111.0(2) . .
C26 N11 C27 107.4(2) . .
C23 N11 C27 109.7(2) . .
C19 C12 C21 110.1(2) . .
C19 C12 C24 106.5(2) . .
C21 C12 C24 110.5(2) . .
C19 C12 C15 110.5(2) . .
C21 C12 C15 110.8(3) . .
C24 C12 C15 108.5(2) . .
C20 C13 C17 119.7(3) . .
C18 C14 C25 119.0(3) . .
C18 C14 S4 125.9(2) . .
C25 C14 S4 115.1(3) . .
O1 C15 C12 111.8(2) . .
N11 C16 C34 115.2(2) . .
C25 C17 C13 120.2(3) . .
C20 C18 C14 119.6(3) . .
O5 C19 C12 111.8(2) . .
C13 C20 C18 121.1(3) . .
O4 C21 C12 111.4(2) 3_656 .
C23 C22 C29 109.5(2) . .
N11 C23 C22 115.5(2) . .
C12 C24 S4 110.3(2) . .
C17 C25 C14 120.4(3) . .
N11 C26 C37 114.4(2) . .
C31 C27 N11 115.3(3) . .
C33 C28 C37 111.6(3) . .
C30 C29 C22 111.3(2) . .
C40 C31 C27 114.7(3) . .
C39 C32 C34 114.7(3) . .
C16 C34 C32 110.7(2) . .
C26 C37 C28 111.0(3) . .
C1 C40 C31 132.8(9) . .
C31 C40 C1A 112.8(4) . .

loop_
_geom_bond_atom_site_label_1
_geom_bond_atom_site_label_2
_geom_bond_distance
_geom_bond_site_symmetry_2
V1 O8 1.600(2) .
V1 O2 1.787(2) .
V1 O6 1.873(2) .
V1 O1 1.9798(19) .
V1 O5 2.036(2) .
V1 O3 2.2411(6) .
V1 V3 3.0156(8) .
V1 V2 3.0436(9) .
V2 O9 1.601(2) .
V2 O10 1.778(2) .
V2 O2 1.872(2) .
V2 O5 1.995(2) 3_656
V2 O4 2.0463(19) .
V2 O3 2.2524(6) .
V2 V3 3.0323(7) 3_656
V3 O7 1.604(2) .
V3 O6 1.781(2) .
V3 O10 1.868(2) 3_656
V3 O4 1.993(2) .
V3 O1 2.041(2) 3_656
V3 O3 2.2271(6) .
V3 V2 3.0322(7) 3_656
S4 C14 1.758(3) .
S4 C24 1.816(3) .
O1 C15 1.423(3) .
O1 V3 2.041(2) 3_656
O3 V3 2.2272(6) 3_656
O3 V1 2.2412(6) 3_656
O3 V2 2.2524(6) 3_656
O4 C21 1.440(3) 3_656
O5 C19 1.442(3) .
O5 V2 1.995(2) 3_656
O10 V3 1.868(2) 3_656
N11 C16 1.512(4) .
N11 C26 1.517(4) .
N11 C23 1.519(3) .
N11 C27 1.528(4) .
C12 C19 1.532(4) .
C12 C21 1.533(4) .
C12 C24 1.542(4) .
C12 C15 1.546(4) .
C13 C20 1.370(4) .
C13 C17 1.388(5) .
C14 C18 1.396(4) .
C14 C25 1.399(4) .
C16 C34 1.521(4) .
C17 C25 1.369(4) .
C18 C20 1.378(4) .
C21 O4 1.440(3) 3_656
C22 C23 1.526(4) .
C22 C29 1.533(4) .
C26 C37 1.528(4) .
C27 C31 1.524(4) .
C28 C33 1.521(5) .
C28 C37 1.532(4) .
C29 C30 1.519(4) .
C31 C40 1.507(6) .
C32 C39 1.507(5) .
C32 C34 1.524(4) .
C40 C1 1.272(19) .
C40 C1A 1.493(7) .
